data_7251247
loop_
_publ_author_name
'Hrizi, Chakib'
'Hamdouni, Monia'
'Essid, Marwa'
'Nouiri, Mourad'
'Khatyr, Abderrahim'
'Knorr, Michael'
'Viau, Lydie'
'Schmidt, Annika'
'Strohmann, Carsten'
'Chaabouni, Slaheddine'

_publ_section_title
;
 Extending lead-free organic--inorganic semiconducting materials to new
 polymeric structures: 2,2&#x2032;-bipyridinium iodoantimonate and
 quinoxalinium iodobismuthate
;
_journal_issue 51
_journal_name_full 'RSC Advances'
_journal_page_first 43523
_journal_page_last 43541
_journal_paper_doi 10.1039/D5RA06189J
_journal_volume 15
_journal_year 2025
_chemical_formula_moiety 'I4 Sb, C10 H9 N2'
_chemical_formula_sum 'C10 H9 I4 N2 Sb'
_chemical_formula_weight 786.54
_space_group_crystal_system monoclinic
_space_group_IT_number 9
_space_group_name_Hall 'C -2yc'
_space_group_name_H-M_alt 'C 1 c 1'
_atom_sites_solution_hydrogens geom
_atom_sites_solution_primary dual
_audit_creation_date 2022-01-11
_audit_creation_method
;
Olex2 1.3
(compiled 2020.11.12 svn.r5f609507 for OlexSys, GUI svn.r6408)
;
_audit_update_record
;
2025-10-09 deposited with the CCDC.	2025-11-03 downloaded from the CCDC.
;
_cell_angle_alpha 90
_cell_angle_beta 91.8640(10)
_cell_angle_gamma 90
_cell_formula_units_Z 4
_cell_length_a 12.2685(4)
_cell_length_b 18.2626(6)
_cell_length_c 7.5924(3)
_cell_measurement_reflns_used 9906
_cell_measurement_temperature 100.01
_cell_measurement_theta_max 30.52
_cell_measurement_theta_min 2.23
_cell_volume 1700.21(10)
_computing_cell_refinement 'SAINT V8.40B (Bruker, 2016)'
_computing_data_collection 'APEX3 (Bruker, 2016)'
_computing_data_reduction 'SAINT V8.40B (Bruker, 2016)'
_computing_molecular_graphics 'Olex2 1.3 (Dolomanov et al., 2009)'
_computing_publication_material 'Olex2 1.3 (Dolomanov et al., 2009)'
_computing_structure_refinement 'XL  (Sheldrick, 2008)'
_computing_structure_solution 'SHELXT 2018/2 (Sheldrick, 2018)'
_diffrn_ambient_temperature 100.01
_diffrn_detector 'Bruker D8 VENTURE area detector'
_diffrn_detector_area_resol_mean 10.4167
_diffrn_detector_type 'CPAD PHOTON II area detector'
_diffrn_measured_fraction_theta_full 0.998
_diffrn_measured_fraction_theta_max 0.999
_diffrn_measurement_device 'four-circle diffractometer'
_diffrn_measurement_device_type 'Bruker D8 VENTURE area detector'
_diffrn_measurement_method '\w and \f scans'
_diffrn_radiation_monochromator 'HELIOS mirror optics'
_diffrn_radiation_probe x-ray
_diffrn_radiation_type MoK\a
_diffrn_radiation_wavelength 0.71073
_diffrn_reflns_av_R_equivalents 0.0270
_diffrn_reflns_av_unetI/netI 0.0172
_diffrn_reflns_Laue_measured_fraction_full 0.998
_diffrn_reflns_Laue_measured_fraction_max 0.999
_diffrn_reflns_limit_h_max 17
_diffrn_reflns_limit_h_min -17
_diffrn_reflns_limit_k_max 26
_diffrn_reflns_limit_k_min -26
_diffrn_reflns_limit_l_max 10
_diffrn_reflns_limit_l_min -10
_diffrn_reflns_number 36006
_diffrn_reflns_point_group_measured_fraction_full 0.979
_diffrn_reflns_point_group_measured_fraction_max 0.979
_diffrn_reflns_theta_full 25.242
_diffrn_reflns_theta_max 30.518
_diffrn_reflns_theta_min 2.230
_diffrn_source 'microfocus sealed X-ray tube'
_diffrn_source_current 1.0
_diffrn_source_power 0.05
_diffrn_source_type 'Incoatec I\ms'
_diffrn_source_voltage 50.0
_diffrn_standards_number 0
_exptl_absorpt_coefficient_mu 8.869
_exptl_absorpt_correction_T_max 0.5645
_exptl_absorpt_correction_T_min 0.3883
_exptl_absorpt_correction_type multi-scan
_exptl_absorpt_process_details
;
SADABS-2016/2 (Bruker,2016/2) was used for absorption correction.
wR2(int) was 0.0873 before and 0.0379 after correction.
The Ratio of minimum to maximum transmission is 0.6879.
The \l/2 correction factor is Not present.
;
_exptl_crystal_colour yellow
_exptl_crystal_colour_primary yellow
_exptl_crystal_density_diffrn 3.073
_exptl_crystal_description block
_exptl_crystal_F_000 1384
_exptl_crystal_size_max 0.221
_exptl_crystal_size_mid 0.193
_exptl_crystal_size_min 0.169
_refine_diff_density_max 0.497
_refine_diff_density_min -0.799
_refine_diff_density_rms 0.097
_refine_ls_abs_structure_details
;
 Refined as an inversion twin.
;
_refine_ls_abs_structure_Flack 0.45(4)
_refine_ls_extinction_method none
_refine_ls_goodness_of_fit_ref 1.110
_refine_ls_hydrogen_treatment constr
_refine_ls_matrix_type full
_refine_ls_number_parameters 155
_refine_ls_number_reflns 5090
_refine_ls_number_restraints 2
_refine_ls_restrained_S_all 1.110
_refine_ls_R_factor_all 0.0146
_refine_ls_R_factor_gt 0.0134
_refine_ls_shift/su_max 0.001
_refine_ls_shift/su_mean 0.000
_refine_ls_structure_factor_coef Fsqd
_refine_ls_weighting_details 'w=1/[\s^2^(Fo^2^)+(0.0086P)^2^+1.8006P] where P=(Fo^2^+2Fc^2^)/3'
_refine_ls_weighting_scheme calc
_refine_ls_wR_factor_gt 0.0281
_refine_ls_wR_factor_ref 0.0284
_reflns_Friedel_coverage 0.955
_reflns_Friedel_fraction_full 0.960
_reflns_Friedel_fraction_max 0.959
_reflns_number_gt 4896
_reflns_number_total 5090
_reflns_threshold_expression 'I > 2\s(I)'
_cod_data_source_file d5ra06189j2.cif
_cod_data_source_block mo_b1250neu_0m
_cod_database_code 7251247
_shelx_shelxl_version_number 2019/1
_shelx_space_group_comment
;
The symmetry employed for this shelxl refinement is uniquely defined
by the following loop, which should always be used as a source of
symmetry information in preference to the above space-group names.
They are only intended as comments.
;
_shelx_estimated_absorpt_t_max 0.316
_shelx_estimated_absorpt_t_min 0.245
_olex2_refinement_description
;
1. Twinned data refinement
 Scales: 0.55(4)
 0.45(4)
2. Fixed Uiso
 At 1.2 times of:
  All C(H) groups, All N(H) groups
3.a Aromatic/amide H refined with riding coordinates:
 N1(H1), C1(H1A), C2(H2), C3(H3), C4(H4), C7(H7), C8(H8), C9(H9), C10(H10)
;
_olex2_submission_special_instructions 'No special instructions were received'

loop_
_space_group_symop_operation_xyz
'x, y, z'
'x, -y, z+1/2'
'x+1/2, y+1/2, z'
'x+1/2, -y+1/2, z+1/2'

loop_
_atom_site_label
_atom_site_type_symbol
_atom_site_fract_x
_atom_site_fract_y
_atom_site_fract_z
_atom_site_U_iso_or_equiv
_atom_site_adp_type
_atom_site_occupancy
_atom_site_site_symmetry_order
_atom_site_calc_flag
_atom_site_refinement_flags_posn
_atom_site_refinement_flags_adp
_atom_site_refinement_flags_occupancy
_atom_site_disorder_assembly
_atom_site_disorder_group
I1 I 0.14196(4) 0.43484(3) 0.17986(7) 0.01883(13) Uani 1 1 d . . . . .
I2 I 0.14556(4) 0.32549(3) 0.64945(7) 0.02014(13) Uani 1 1 d . . . . .
I3 I -0.14483(4) 0.32526(3) 0.34703(7) 0.01944(12) Uani 1 1 d . . . . .
I4 I -0.14096(4) 0.43526(3) 0.81623(7) 0.01794(12) Uani 1 1 d . . . . .
Sb1 Sb 0.00102(7) 0.43020(2) 0.49762(12) 0.01352(4) Uani 1 1 d . . . . .
N1 N 0.5790(4) 0.3693(3) 0.5527(7) 0.0274(10) Uani 1 1 d . . . . .
H1 H 0.642086 0.385217 0.595730 0.033 Uiso 1 1 calc R U . . .
N2 N 0.4098(6) 0.5312(4) 0.4298(10) 0.0270(19) Uani 1 1 d . . . . .
C1 C 0.5589(5) 0.2925(3) 0.5300(8) 0.0291(11) Uani 1 1 d . . . . .
H1A H 0.612638 0.258225 0.569252 0.035 Uiso 1 1 calc R U . . .
C2 C 0.4621(5) 0.2675(3) 0.4513(8) 0.0302(11) Uani 1 1 d . . . . .
H2 H 0.448949 0.216393 0.440481 0.036 Uiso 1 1 calc R U . . .
C3 C 0.3856(4) 0.3166(2) 0.3894(6) 0.0298(9) Uani 1 1 d . . . . .
H3 H 0.320174 0.299224 0.333652 0.036 Uiso 1 1 calc R U . . .
C4 C 0.4025(5) 0.3905(3) 0.4071(9) 0.0247(11) Uani 1 1 d . . . . .
H4 H 0.352434 0.424745 0.356079 0.030 Uiso 1 1 calc R U . . .
C5 C 0.5006(11) 0.41533(18) 0.5077(19) 0.0209(9) Uani 1 1 d . . . . .
C6 C 0.5055(9) 0.49624(17) 0.5070(16) 0.0146(9) Uani 1 1 d . . . . .
C7 C 0.5898(7) 0.5313(4) 0.5641(9) 0.0170(17) Uani 1 1 d . . . . .
H7 H 0.652559 0.504979 0.604477 0.020 Uiso 1 1 calc R U . . .
C8 C 0.5905(7) 0.6077(4) 0.5676(10) 0.0165(15) Uani 1 1 d . . . . .
H8 H 0.653028 0.634429 0.607199 0.020 Uiso 1 1 calc R U . . .
C9 C 0.4919(8) 0.64410(19) 0.5085(14) 0.0183(10) Uani 1 1 d . . . . .
H9 H 0.484020 0.695632 0.519306 0.022 Uiso 1 1 calc R U . . .
C10 C 0.4113(8) 0.6025(6) 0.4372(13) 0.034(2) Uani 1 1 d . . . . .
H10 H 0.349645 0.627434 0.387638 0.040 Uiso 1 1 calc R U . . .

loop_
_atom_site_aniso_label
_atom_site_aniso_U_11
_atom_site_aniso_U_22
_atom_site_aniso_U_33
_atom_site_aniso_U_23
_atom_site_aniso_U_13
_atom_site_aniso_U_12
I1 0.0164(3) 0.0241(3) 0.0162(3) 0.0036(3) 0.0037(2) 0.0039(3)
I2 0.0170(2) 0.0203(3) 0.0227(4) 0.0053(3) -0.0057(2) 0.0036(3)
I3 0.0151(2) 0.0196(3) 0.0235(4) -0.0036(3) -0.0018(2) -0.0007(3)
I4 0.0158(3) 0.0203(3) 0.0178(3) -0.0024(3) 0.0023(2) -0.0042(3)
Sb1 0.01240(7) 0.01439(7) 0.01366(7) -0.0001(4) -0.00127(5) 0.0001(3)
N1 0.024(2) 0.031(3) 0.027(2) 0.0084(19) 0.0089(17) 0.0069(18)
N2 0.014(3) 0.033(4) 0.034(4) -0.013(3) 0.002(3) 0.003(3)
C1 0.033(3) 0.022(3) 0.033(3) -0.003(2) 0.010(2) 0.000(2)
C2 0.033(3) 0.022(2) 0.037(3) 0.001(2) 0.0177(19) 0.000(2)
C3 0.0246(19) 0.029(2) 0.036(2) -0.0099(18) 0.0091(18) -0.0089(17)
C4 0.018(2) 0.024(3) 0.032(3) -0.002(2) 0.0024(18) -0.0007(18)
C5 0.0184(12) 0.0233(13) 0.022(3) -0.003(3) 0.0094(14) -0.005(4)
C6 0.0114(18) 0.0222(12) 0.010(2) 0.002(2) -0.0030(15) 0.009(3)
C7 0.020(4) 0.019(4) 0.011(3) -0.006(3) -0.007(3) 0.004(3)
C8 0.023(3) 0.012(2) 0.014(3) 0.001(2) -0.008(2) 0.000(2)
C9 0.016(3) 0.0226(13) 0.017(2) 0.003(2) 0.0076(17) 0.006(2)
C10 0.020(4) 0.047(5) 0.034(5) 0.005(4) 0.005(3) 0.013(3)

loop_
_atom_type_symbol
_atom_type_description
_atom_type_scat_dispersion_real
_atom_type_scat_dispersion_imag
_atom_type_scat_source
C C 0.0033 0.0016 'International Tables Vol C Tables 4.2.6.8 and 6.1.1.4'
H H 0.0000 0.0000 'International Tables Vol C Tables 4.2.6.8 and 6.1.1.4'
I I -0.4742 1.8119 'International Tables Vol C Tables 4.2.6.8 and 6.1.1.4'
N N 0.0061 0.0033 'International Tables Vol C Tables 4.2.6.8 and 6.1.1.4'
Sb Sb -0.5866 1.5461 'International Tables Vol C Tables 4.2.6.8 and 6.1.1.4'

loop_
_geom_angle_atom_site_label_1
_geom_angle_atom_site_label_2
_geom_angle_atom_site_label_3
_geom_angle
_geom_angle_site_symmetry_1
_geom_angle_site_symmetry_3
_geom_angle_publ_flag
I1 Sb1 I4 176.640(8) . . ?
I2 Sb1 I1 88.67(3) . . ?
I2 Sb1 I3 94.957(7) . . ?
I2 Sb1 I4 93.69(3) . . ?
I3 Sb1 I1 93.85(3) . . ?
I3 Sb1 I4 88.33(3) . . ?
C1 N1 H1 120.9 . . ?
C5 N1 H1 120.9 . . ?
C5 N1 C1 118.3(6) . . ?
C10 N2 C6 114.5(7) . . ?
N1 C1 H1A 119.5 . . ?
C2 C1 N1 121.0(5) . . ?
C2 C1 H1A 119.5 . . ?
C1 C2 H2 120.0 . . ?
C3 C2 C1 119.9(5) . . ?
C3 C2 H2 120.0 . . ?
C2 C3 H3 119.6 . . ?
C2 C3 C4 120.8(5) . . ?
C4 C3 H3 119.6 . . ?
C3 C4 H4 121.0 . . ?
C3 C4 C5 118.1(5) . . ?
C5 C4 H4 121.0 . . ?
N1 C5 C4 121.1(5) . . ?
N1 C5 C6 127.6(11) . . ?
C4 C5 C6 109.7(9) . . ?
N2 C6 C5 114.3(10) . . ?
C7 C6 N2 123.6(3) . . ?
C7 C6 C5 122.1(10) . . ?
C6 C7 H7 119.6 . . ?
C6 C7 C8 120.7(7) . . ?
C8 C7 H7 119.6 . . ?
C7 C8 H8 121.6 . . ?
C7 C8 C9 116.8(7) . . ?
C9 C8 H8 121.6 . . ?
C8 C9 H9 121.2 . . ?
C10 C9 C8 117.6(4) . . ?
C10 C9 H9 121.2 . . ?
N2 C10 C9 126.1(8) . . ?
N2 C10 H10 116.9 . . ?
C9 C10 H10 116.9 . . ?

loop_
_geom_bond_atom_site_label_1
_geom_bond_atom_site_label_2
_geom_bond_distance
_geom_bond_site_symmetry_2
_geom_bond_publ_flag
I1 Sb1 3.0148(10) . ?
I2 Sb1 2.8280(9) . ?
I3 Sb1 2.8371(9) . ?
I4 Sb1 3.0280(10) . ?
N1 H1 0.8800 . ?
N1 C1 1.433(7) . ?
N1 C5 1.313(13) . ?
N2 C6 1.444(13) . ?
N2 C10 1.302(13) . ?
C1 H1A 0.9500 . ?
C1 C2 1.389(7) . ?
C2 H2 0.9500 . ?
C2 C3 1.370(7) . ?
C3 H3 0.9500 . ?
C3 C4 1.372(7) . ?
C4 H4 0.9500 . ?
C4 C5 1.476(15) . ?
C5 C6 1.479(4) . ?
C6 C7 1.279(13) . ?
C7 H7 0.9500 . ?
C7 C8 1.397(11) . ?
C8 H8 0.9500 . ?
C8 C9 1.438(12) . ?
C9 H9 0.9500 . ?
C9 C10 1.347(14) . ?
C10 H10 0.9500 . ?

loop_
_geom_torsion_atom_site_label_1
_geom_torsion_atom_site_label_2
_geom_torsion_atom_site_label_3
_geom_torsion_atom_site_label_4
_geom_torsion
_geom_torsion_site_symmetry_1
_geom_torsion_site_symmetry_2
_geom_torsion_site_symmetry_3
_geom_torsion_site_symmetry_4
_geom_torsion_publ_flag
N1 C1 C2 C3 2.0(7) . . . . ?
N1 C5 C6 N2 172.7(10) . . . . ?
N1 C5 C6 C7 -5(2) . . . . ?
N2 C6 C7 C8 5.2(17) . . . . ?
C1 N1 C5 C4 -10.9(14) . . . . ?
C1 N1 C5 C6 -175.1(11) . . . . ?
C1 C2 C3 C4 -1.3(8) . . . . ?
C2 C3 C4 C5 -5.1(10) . . . . ?
C3 C4 C5 N1 11.7(14) . . . . ?
C3 C4 C5 C6 178.3(8) . . . . ?
C4 C5 C6 N2 7.1(14) . . . . ?
C4 C5 C6 C7 -170.3(9) . . . . ?
C5 N1 C1 C2 4.3(9) . . . . ?
C5 C6 C7 C8 -177.6(10) . . . . ?
C6 N2 C10 C9 0.0(15) . . . . ?
C6 C7 C8 C9 1.4(13) . . . . ?
C7 C8 C9 C10 -6.9(15) . . . . ?
C8 C9 C10 N2 6.3(17) . . . . ?
C10 N2 C6 C5 176.6(10) . . . . ?
C10 N2 C6 C7 -6.1(16) . . . . ?

loop_
_twin_individual_id
_twin_individual_mass_fraction_refined
1 0.55(4)
2 0.45(4)
